data_2002626
loop_
_publ_author_name
'Mueller, C'
'Mueller-Buschbaum, Hk'

_publ_section_title
;
Zwei Oxometallate mit Melilith-Struktur: Nd2 Si Be2 O7 und Ho2 Si Be2 O7
;
_journal_name_full 'Journal of Alloys Compd.'
_journal_page_first 151
_journal_page_last 154
_journal_paper_doi 10.1016/0925-8388(93)90442-P
_journal_volume 199
_journal_year 1993
_chemical_formula_structural 'Ho2 (Si Be2 O7)'
_chemical_formula_sum 'Be2 Ho2 O7 Si'
_chemical_name_systematic 'Holmium phyllo-diberyllatosilicate'
_space_group_IT_number 113
_symmetry_cell_setting tetragonal
_symmetry_Int_Tables_number 113
_symmetry_space_group_name_Hall 'P -4 2ab'
_symmetry_space_group_name_H-M 'P -4 21 m'
_cell_angle_alpha 90
_cell_angle_beta 90
_cell_angle_gamma 90
_cell_formula_units_Z 2
_cell_length_a 7.288(2)
_cell_length_b 7.288(2)
_cell_length_c 4.754(3)
_cell_volume 252.5
_refine_ls_R_factor_all 0.032
_cod_database_code 2002626

loop_
_symmetry_equiv_pos_as_xyz
x,y,z
1/2-x,1/2+y,-z
-x,-y,z
1/2+x,1/2-y,-z
-y,x,-z
1/2+y,1/2+x,z
y,-x,-z
1/2-y,1/2-x,z

loop_
_atom_site_label
_atom_site_type_symbol
_atom_site_symmetry_multiplicity
_atom_site_Wyckoff_symbol
_atom_site_fract_x
_atom_site_fract_y
_atom_site_fract_z
_atom_site_occupancy
_atom_site_attached_hydrogens
_atom_site_calc_flag
Ho1 Ho3+ 4 e 0.1592(1) 0.6592(1) 0.4928(2) 1. 0 d
Si1 Si4+ 2 a 0. 0. 0. 1. 0 d
Be1 Be2+ 4 e 0.3648(16) 0.8648(16) 0.0355(38) 1. 0 d
O1 O2- 8 f 0.084(1) 0.163(1) 0.798(2) 1. 0 d
O2 O2- 4 e 0.356(1) 0.856(1) 0.702(3) 1. 0 d
O3 O2- 2 c 0. 0.5 0.818(3) 1. 0 d

loop_
_atom_type_symbol
_atom_type_oxidation_number
Ho3+ 3.000
Si4+ 4.000
Be2+ 2.000
O2- -2.000
